data_7714946
loop_
_publ_author_name
'Fischer, Tristan E.'
'Janetzki, Jett T.'
'M Zahir, F Zahra'
'Gable, Robert W.'
'Starikova, Alyona A.'
'Boskovic, Colette'

_publ_section_title
;
 Tuning valence tautomerism in a family of dinuclear cobalt complexes
 incorporating a conjugated bridging bis(dioxolene) ligand with weak
 communication.
;
_journal_issue 7
_journal_name_full 'Dalton transactions (Cambridge, England : 2003)'
_journal_page_first 3104
_journal_page_last 3117
_journal_paper_doi 10.1039/d3dt04162j
_journal_volume 53
_journal_year 2024
_chemical_formula_moiety 'C56 H54 Co2 N10 O6, 2(F6 P), 1.8[CH2Cl2]'
_chemical_formula_sum 'C57.8 H57.6 Cl3.6 Co2 F12 N10 O6 P2'
_chemical_formula_weight 1523.76
_space_group_crystal_system monoclinic
_space_group_IT_number 14
_space_group_name_Hall '-P 2yn'
_space_group_name_H-M_alt 'P 1 21/n 1'
_atom_sites_solution_hydrogens geom
_audit_creation_date 2023-08-21
_audit_creation_method
;
Olex2 1.3
(compiled 2020.11.12 svn.r5f609507 for OlexSys, GUI svn.r6408)
;
_audit_update_record
;
2023-11-21 deposited with the CCDC.	2024-01-08 downloaded from the CCDC.
;
_cell_angle_alpha 90
_cell_angle_beta 103.68(3)
_cell_angle_gamma 90
_cell_formula_units_Z 2
_cell_length_a 10.813(2)
_cell_length_b 13.371(3)
_cell_length_c 22.478(5)
_cell_measurement_reflns_used 424
_cell_measurement_temperature 100.0(2)
_cell_measurement_theta_max 15.99
_cell_measurement_theta_min 2.34
_cell_volume 3157.7(12)
_computing_cell_refinement 'XDS (Kabsch, 2010)'
_computing_data_collection 'AS QEGUI'
_computing_data_reduction 'XDS (Kabsch, 2010)'
_computing_molecular_graphics 'Olex2 1.3 (Dolomanov et al., 2009)'
_computing_publication_material 'Olex2 1.3 (Dolomanov et al., 2009)'
_computing_structure_refinement 'SHELXL 2019/3 (Sheldrick, 2015)'
_computing_structure_solution 'SHELXT 2018/2 (Sheldrick, 2018)'
_diffrn_ambient_temperature 100.0(2)
_diffrn_detector_area_resol_mean 13.3
_diffrn_measured_fraction_theta_full 0.998
_diffrn_measured_fraction_theta_max 0.837
_diffrn_measurement_device_type 'MX2 Beamline Australian Synchrotron'
_diffrn_measurement_method 'Omega Scan'
_diffrn_radiation_monochromator 'Silicon Double Crystal'
_diffrn_radiation_type Synchrotron
_diffrn_radiation_wavelength 0.71073
_diffrn_reflns_av_R_equivalents 0.0910
_diffrn_reflns_av_unetI/netI 0.0594
_diffrn_reflns_Laue_measured_fraction_full 0.998
_diffrn_reflns_Laue_measured_fraction_max 0.837
_diffrn_reflns_limit_h_max 16
_diffrn_reflns_limit_h_min -16
_diffrn_reflns_limit_k_max 19
_diffrn_reflns_limit_k_min -19
_diffrn_reflns_limit_l_max 30
_diffrn_reflns_limit_l_min -30
_diffrn_reflns_number 54041
_diffrn_reflns_point_group_measured_fraction_full 0.998
_diffrn_reflns_point_group_measured_fraction_max 0.837
_diffrn_reflns_theta_full 25.242
_diffrn_reflns_theta_max 32.097
_diffrn_reflns_theta_min 1.786
_diffrn_source 'MX2 Beamline Australian Synchrotron'
_exptl_absorpt_coefficient_mu 0.823
_exptl_absorpt_correction_T_max 0.7464
_exptl_absorpt_correction_T_min 0.4447
_exptl_absorpt_correction_type multi-scan
_exptl_absorpt_process_details 'sadabs (Bruker, 2001)'
_exptl_crystal_colour 'dark brown'
_exptl_crystal_density_diffrn 1.603
_exptl_crystal_description needle
_exptl_crystal_F_000 1551
_exptl_crystal_recrystallization_method 'Re-crystallisation from solvent'
_exptl_crystal_size_max 0.2
_exptl_crystal_size_mid 0.1
_exptl_crystal_size_min 0.05
_refine_diff_density_max 1.135
_refine_diff_density_min -0.377
_refine_diff_density_rms 0.122
_refine_ls_extinction_method none
_refine_ls_goodness_of_fit_ref 0.917
_refine_ls_hydrogen_treatment constr
_refine_ls_matrix_type full
_refine_ls_number_parameters 542
_refine_ls_number_reflns 9238
_refine_ls_number_restraints 329
_refine_ls_restrained_S_all 0.907
_refine_ls_R_factor_all 0.1418
_refine_ls_R_factor_gt 0.0893
_refine_ls_shift/su_max 0.002
_refine_ls_shift/su_mean 0.000
_refine_ls_structure_factor_coef Fsqd
_refine_ls_weighting_details 'w=1/[\s^2^(Fo^2^)+(0.1731P)^2^] where P=(Fo^2^+2Fc^2^)/3'
_refine_ls_weighting_scheme calc
_refine_ls_wR_factor_gt 0.2356
_refine_ls_wR_factor_ref 0.2776
_reflns_Friedel_coverage 0.000
_reflns_number_gt 4355
_reflns_number_total 9238
_reflns_threshold_expression 'I > 2\s(I)'
_cod_data_source_file d3dt04162j3.cif
_cod_data_source_block tf1-046d-x_rwg
_cod_depositor_comments
;
The following automatic conversions were performed:

data item '_exptl_absorpt_correction_type' value 'Multi-Scan' was
changed to 'multi-scan' in accordance with the
/home/data/users/saulius/crontab/automatic-downloads/rss-feeds/RSC/lib/dictionaries/cif_core.dic
dictionary named 'cif_core.dic' version 2.4.2 last updated on
2011-04-26.

Automatic conversion script
Id: cif_fix_values 8170 2020-07-09 18:12:32Z antanas 

 Adding full bibliography for 7714944--7714946.cif.
;
_cod_original_formula_sum 'C57.80 H57.60 Cl3.60 Co2 F12 N10 O6 P2'
_cod_database_code 7714946
_shelx_shelxl_version_number 2019/3
_shelx_space_group_comment
;
The symmetry employed for this shelxl refinement is uniquely defined
by the following loop, which should always be used as a source of
symmetry information in preference to the above space-group names.
They are only intended as comments.
;
_shelx_estimated_absorpt_t_max 0.960
_shelx_estimated_absorpt_t_min 0.853
_diffrn_measurement_detector_type 'Dectris Eiger 16M'
_olex2_refinement_description
;
1. Others
 Fixed Uiso: H1A(0.105) H1B(0.105) H3(0.113) H4(0.133) H5(0.12) H7A(0.096)
 H7B(0.096) H9(0.117) H10(0.132) H11(0.127) H13A(0.095) H13B(0.095) H15(0.129)
 H16(0.164) H17(0.158) H22(0.087) H24(0.085) H25(0.086) H26A(0.149) H26B(0.149)
 H26C(0.149) H27A(0.174) H27B(0.174) H27C(0.174) H27D(0.114) H27E(0.114)
 H27F(0.114) H27G(0.166) H27H(0.166) H27I(0.166)
 Fixed X: H1A(0.56294) H1B(0.560832) H3(0.797466) H4(0.957456) H5(0.911198)
 H7A(0.267402) H7B(0.376238) H9(0.38275) H10(0.446445) H11(0.506601)
 H13A(0.253993) H13B(0.361154) H15(0.3371) H16(0.367026) H17(0.434826) H22(-
 0.023781) H24(0.349767) H25(0.184527) H26A(-0.109697) H26B(-0.166653) H26C(-
 0.155893) H27A(0.666337) H27B(0.793609) H27C(0.658372) H27D(0.600669)
 H27E(0.575671) H27F(0.467222) H27G(0.459386) H27H(0.486703) H27I(0.58956)
 Fixed Y: H1A(0.418498) H1B(0.525385) H3(0.503828) H4(0.443054) H5(0.315904)
 H7A(0.50928) H7B(0.578783) H9(0.692721) H10(0.719368) H11(0.585323)
 H13A(0.388377) H13B(0.409754) H15(0.241093) H16(0.065896) H17(0.003038)
 H22(0.201634) H24(0.130274) H25(0.0442) H26A(0.367354) H26B(0.388873)
 H26C(0.276412) H27A(0.16453) H27B(0.19178) H27C(0.228219) H27D(0.360713)
 H27E(0.42738) H27F(0.353561) H27G(0.104219) H27H(0.011195) H27I(0.098874)
 Fixed Z: H1A(0.897062) H1B(0.864822) H3(0.880134) H4(0.838056) H5(0.765198)
 H7A(0.774871) H7B(0.815414) H9(0.73042) H10(0.641189) H11(0.591705)
 H13A(0.835209) H13B(0.896689) H15(0.942659) H16(0.934602) H17(0.853331)
 H22(0.57428) H24(0.594651) H25(0.516278) H26A(0.58583) H26B(0.644129)
 H26C(0.621515) H27A(0.746157) H27B(0.725035) H27C(0.685087) H27D(0.652038)
 H27E(0.591232) H27F(0.602796) H27G(0.728782) H27H(0.774828) H27I(0.780422)
;
_smtbx_masks_void_probe_radius 1.2
_smtbx_masks_void_truncation_radius 1.2
_olex2_submission_special_instructions 'No special instructions were received'

loop_
_space_group_symop_operation_xyz
'x, y, z'
'-x+1/2, y+1/2, -z+1/2'
'-x, -y, -z'
'x-1/2, -y-1/2, z-1/2'

loop_
_atom_site_label
_atom_site_type_symbol
_atom_site_fract_x
_atom_site_fract_y
_atom_site_fract_z
_atom_site_U_iso_or_equiv
_atom_site_adp_type
_atom_site_occupancy
_atom_site_site_symmetry_order
_atom_site_calc_flag
_atom_site_refinement_flags_posn
_atom_site_refinement_flags_adp
_atom_site_refinement_flags_occupancy
_atom_site_disorder_assembly
_atom_site_disorder_group
Co1 Co 0.43760(6) 0.33842(4) 0.75297(3) 0.0710(2) Uani 1 1 d . . . . .
O1 O 0.4371(3) 0.2482(2) 0.68871(13) 0.0743(7) Uani 1 1 d . . . . .
O2 O 0.2584(3) 0.34504(19) 0.72573(13) 0.0728(7) Uani 1 1 d . . . . .
O3 O 0.0092(3) 0.33498(19) 0.66512(14) 0.0754(8) Uani 1 1 d . . . . .
N1 N 0.4251(4) 0.4307(2) 0.81864(16) 0.0755(9) Uani 1 1 d . . . . .
N2 N 0.6248(4) 0.3482(2) 0.78489(16) 0.0740(9) Uani 1 1 d . . . . .
N3 N 0.4472(3) 0.4624(3) 0.70496(17) 0.0768(9) Uani 1 1 d . . . . .
N4 N 0.4197(4) 0.2339(3) 0.81236(17) 0.0756(9) Uani 1 1 d . . . . .
N5 N 0.0073(4) 0.0422(2) 0.51974(15) 0.0749(9) Uani 1 1 d . . . . .
C1 C 0.5529(5) 0.4525(4) 0.8571(2) 0.0878(13) Uani 1 1 d . . . . .
H1A H 0.562940 0.418498 0.897062 0.105 Uiso 1 1 calc R U . . .
H1B H 0.560832 0.525385 0.864822 0.105 Uiso 1 1 calc R U . . .
C2 C 0.6572(5) 0.4192(3) 0.8281(2) 0.0795(11) Uani 1 1 d . . . . .
C3 C 0.7794(5) 0.4542(4) 0.8490(2) 0.0943(14) Uani 1 1 d . . . . .
H3 H 0.797466 0.503828 0.880134 0.113 Uiso 1 1 calc R U . . .
C4 C 0.8733(6) 0.4177(5) 0.8251(3) 0.1108(18) Uani 1 1 d . . . . .
H4 H 0.957456 0.443054 0.838056 0.133 Uiso 1 1 calc R U . . .
C5 C 0.8458(6) 0.3435(4) 0.7819(3) 0.0999(16) Uani 1 1 d . . . . .
H5 H 0.911198 0.315904 0.765198 0.120 Uiso 1 1 calc R U . . .
C6 C 0.7207(6) 0.3086(4) 0.7626(2) 0.0888(13) Uani 1 1 d . . . . .
C7 C 0.3604(5) 0.5210(3) 0.7871(2) 0.0799(12) Uani 1 1 d . . . . .
H7A H 0.267402 0.509280 0.774871 0.096 Uiso 1 1 calc R U . . .
H7B H 0.376238 0.578783 0.815414 0.096 Uiso 1 1 calc R U . . .
C8 C 0.4084(5) 0.5429(3) 0.7329(2) 0.0825(12) Uani 1 1 d . . . . .
C9 C 0.4090(6) 0.6379(4) 0.7095(3) 0.0975(15) Uani 1 1 d . . . . .
H9 H 0.382750 0.692721 0.730420 0.117 Uiso 1 1 calc R U . . .
C10 C 0.4461(7) 0.6539(5) 0.6575(3) 0.1097(19) Uani 1 1 d . . . . .
H10 H 0.446445 0.719368 0.641189 0.132 Uiso 1 1 calc R U . . .
C11 C 0.4826(6) 0.5752(5) 0.6293(3) 0.1056(17) Uani 1 1 d . . . . .
H11 H 0.506601 0.585323 0.591705 0.127 Uiso 1 1 calc R U . . .
C12 C 0.4868(5) 0.4772(5) 0.6535(2) 0.0927(14) Uani 1 1 d . . . . .
C13 C 0.3453(5) 0.3799(3) 0.8553(2) 0.0795(11) Uani 1 1 d . . . . .
H13A H 0.253993 0.388377 0.835209 0.095 Uiso 1 1 calc R U . . .
H13B H 0.361154 0.409754 0.896689 0.095 Uiso 1 1 calc R U . . .
C14 C 0.3787(5) 0.2709(3) 0.8599(2) 0.0814(12) Uani 1 1 d . . . . .
C15 C 0.3613(6) 0.2128(5) 0.9083(3) 0.1073(17) Uani 1 1 d . . . . .
H15 H 0.337100 0.241093 0.942659 0.129 Uiso 1 1 calc R U . . .
C16 C 0.3814(8) 0.1098(6) 0.9037(4) 0.136(3) Uani 1 1 d . . . . .
H16 H 0.367026 0.065896 0.934602 0.164 Uiso 1 1 calc R U . . .
C17 C 0.4210(7) 0.0729(5) 0.8558(5) 0.131(3) Uani 1 1 d . . . . .
H17 H 0.434826 0.003038 0.853331 0.158 Uiso 1 1 calc R U . . .
C18 C 0.4415(5) 0.1337(4) 0.8109(3) 0.1012(17) Uani 1 1 d . . . . .
C19 C 0.3158(4) 0.2330(3) 0.65734(18) 0.0696(10) Uani 1 1 d . . . . .
C20 C 0.2227(4) 0.2861(3) 0.67594(18) 0.0694(10) Uani 1 1 d . . . . .
C21 C 0.0936(4) 0.2781(3) 0.64388(19) 0.0714(10) Uani 1 1 d . . . . .
C22 C 0.0625(5) 0.2099(3) 0.59574(19) 0.0724(10) Uani 1 1 d . . . . .
H22 H -0.023781 0.201634 0.574280 0.087 Uiso 1 1 calc R U . . .
C23 C 0.1565(5) 0.1544(3) 0.57915(18) 0.0702(10) Uani 1 1 d . . . . .
C24 C 0.2855(5) 0.1662(3) 0.60800(19) 0.0705(10) Uani 1 1 d . . . . .
H24 H 0.349767 0.130274 0.594651 0.085 Uiso 1 1 calc R U . . .
C25 C 0.1220(5) 0.0733(3) 0.53430(17) 0.0718(10) Uani 1 1 d . . . . .
H25 H 0.184527 0.044200 0.516278 0.086 Uiso 1 1 calc R U . . .
C26 C -0.1155(5) 0.3425(4) 0.6261(3) 0.0996(16) Uani 1 1 d . . . . .
H26A H -0.109697 0.367354 0.585830 0.149 Uiso 1 1 calc R U . . .
H26B H -0.166653 0.388873 0.644129 0.149 Uiso 1 1 calc R U . . .
H26C H -0.155893 0.276412 0.621515 0.149 Uiso 1 1 calc R U . . .
C27A C 0.7088(9) 0.2155(7) 0.7267(5) 0.116(3) Uani 0.686(3) 1 d . . P . .
H27A H 0.666337 0.164530 0.746157 0.174 Uiso 0.686(3) 1 calc R U P . .
H27B H 0.793609 0.191780 0.725035 0.174 Uiso 0.686(3) 1 calc R U P . .
H27C H 0.658372 0.228219 0.685087 0.174 Uiso 0.686(3) 1 calc R U P . .
C27B C 0.5365(7) 0.3985(5) 0.6224(3) 0.0762(17) Uani 0.645(3) 1 d . . P . .
H27D H 0.600669 0.360713 0.652038 0.114 Uiso 0.645(3) 1 calc R U P . .
H27E H 0.575671 0.427380 0.591232 0.114 Uiso 0.645(3) 1 calc R U P . .
H27F H 0.467222 0.353561 0.602796 0.114 Uiso 0.645(3) 1 calc R U P . .
C27C C 0.4984(9) 0.0834(7) 0.7708(4) 0.111(3) Uani 0.669(3) 1 d . . P . .
H27G H 0.459386 0.104219 0.728782 0.166 Uiso 0.669(3) 1 calc R U P . .
H27H H 0.486703 0.011195 0.774828 0.166 Uiso 0.669(3) 1 calc R U P . .
H27I H 0.589560 0.098874 0.780422 0.166 Uiso 0.669(3) 1 calc R U P . .
P1 P 0.6097(4) 0.1701(4) 0.50298(19) 0.0711(11) Uani 0.549(3) 1 d D U P A 1
F1 F 0.4616(6) 0.1483(6) 0.4826(4) 0.116(2) Uani 0.549(3) 1 d D U P A 1
F2 F 0.7569(7) 0.1904(7) 0.5198(4) 0.118(2) Uani 0.549(3) 1 d D U P A 1
F3 F 0.6348(8) 0.0532(5) 0.5129(4) 0.108(2) Uani 0.549(3) 1 d D U P A 1
F4 F 0.5830(12) 0.2849(5) 0.4902(4) 0.118(2) Uani 0.549(3) 1 d D U P A 1
F5 F 0.6169(11) 0.1543(10) 0.4317(4) 0.102(3) Uani 0.549(3) 1 d D U P A 1
F6 F 0.5979(17) 0.1803(12) 0.5696(4) 0.128(5) Uani 0.549(3) 1 d D U P A 1
P1A P 0.6093(17) 0.1977(13) 0.5111(7) 0.169(9) Uani 0.247(3) 1 d D U P B 2
F1A F 0.522(2) 0.1142(15) 0.5266(12) 0.144(8) Uani 0.247(3) 1 d D U P B 2
F2A F 0.694(2) 0.2858(16) 0.4956(12) 0.114(8) Uani 0.247(3) 1 d D U P B 2
F3A F 0.7247(17) 0.1553(13) 0.5623(9) 0.109(6) Uani 0.247(3) 1 d D U P B 2
F4A F 0.4971(19) 0.2392(18) 0.4586(7) 0.124(7) Uani 0.247(3) 1 d D U P B 2
F5A F 0.654(2) 0.1288(18) 0.4607(9) 0.122(8) Uani 0.247(3) 1 d D U P B 2
F6A F 0.5692(18) 0.2646(13) 0.5608(7) 0.129(5) Uani 0.247(3) 1 d D U P B 2
P1B P 0.6233(19) 0.1753(13) 0.5098(10) 0.138(10) Uani 0.204(3) 1 d D U P C 3
F1B F 0.558(3) 0.0730(18) 0.5135(16) 0.153(11) Uani 0.204(3) 1 d D U P C 3
F2B F 0.683(3) 0.2815(15) 0.5058(15) 0.114(11) Uani 0.204(3) 1 d D U P C 3
F3B F 0.757(2) 0.1288(18) 0.5416(12) 0.110(8) Uani 0.204(3) 1 d D U P C 3
F4B F 0.490(2) 0.225(3) 0.4808(15) 0.175(13) Uani 0.204(3) 1 d D U P C 3
F5B F 0.644(4) 0.148(3) 0.4428(12) 0.155(18) Uani 0.204(3) 1 d D U P C 3
F6B F 0.604(3) 0.198(3) 0.5754(11) 0.110(11) Uani 0.204(3) 1 d D U P C 3

loop_
_atom_site_aniso_label
_atom_site_aniso_U_11
_atom_site_aniso_U_22
_atom_site_aniso_U_33
_atom_site_aniso_U_23
_atom_site_aniso_U_13
_atom_site_aniso_U_12
Co1 0.0831(4) 0.0573(3) 0.0685(3) -0.0118(2) 0.0098(3) -0.0041(3)
O1 0.0865(19) 0.0590(14) 0.0729(16) -0.0111(12) 0.0099(14) -0.0004(14)
O2 0.0818(18) 0.0558(14) 0.0773(17) -0.0138(12) 0.0120(14) -0.0018(13)
O3 0.0820(19) 0.0559(14) 0.0826(18) -0.0087(12) 0.0083(14) 0.0016(13)
N1 0.091(2) 0.0588(17) 0.073(2) -0.0138(15) 0.0125(17) -0.0022(18)
N2 0.092(2) 0.0550(17) 0.072(2) -0.0056(14) 0.0128(18) -0.0021(17)
N3 0.077(2) 0.075(2) 0.075(2) -0.0128(17) 0.0120(17) -0.0066(18)
N4 0.082(2) 0.0577(17) 0.083(2) -0.0111(16) 0.0116(17) -0.0014(17)
N5 0.106(3) 0.0493(15) 0.0630(18) -0.0008(13) 0.0079(18) -0.0045(18)
C1 0.091(3) 0.084(3) 0.085(3) -0.025(2) 0.015(2) -0.007(3)
C2 0.091(3) 0.067(2) 0.074(2) -0.0062(19) 0.007(2) -0.005(2)
C3 0.093(3) 0.099(4) 0.084(3) -0.011(3) 0.008(3) -0.006(3)
C4 0.090(4) 0.131(5) 0.103(4) -0.006(4) 0.004(3) -0.009(4)
C5 0.095(4) 0.105(4) 0.096(4) 0.002(3) 0.017(3) 0.022(3)
C6 0.107(4) 0.068(2) 0.091(3) -0.006(2) 0.022(3) 0.008(3)
C7 0.102(3) 0.052(2) 0.084(3) -0.0110(18) 0.019(2) -0.002(2)
C8 0.102(3) 0.063(2) 0.079(3) -0.006(2) 0.013(2) -0.008(2)
C9 0.126(4) 0.072(3) 0.090(3) -0.003(2) 0.017(3) -0.011(3)
C10 0.146(6) 0.090(4) 0.089(4) -0.001(3) 0.021(4) -0.028(4)
C11 0.102(4) 0.130(5) 0.084(3) 0.017(3) 0.020(3) -0.020(4)
C12 0.083(3) 0.113(4) 0.078(3) -0.008(3) 0.011(2) -0.006(3)
C13 0.104(3) 0.064(2) 0.073(2) -0.0122(19) 0.027(2) 0.000(2)
C14 0.094(3) 0.064(2) 0.084(3) -0.003(2) 0.017(2) -0.004(2)
C15 0.125(5) 0.102(4) 0.095(4) 0.018(3) 0.026(3) -0.007(4)
C16 0.127(5) 0.105(5) 0.170(7) 0.066(5) 0.021(5) 0.006(4)
C17 0.118(5) 0.067(3) 0.210(9) 0.026(4) 0.042(5) 0.010(3)
C18 0.094(4) 0.061(2) 0.147(5) -0.012(3) 0.025(3) 0.002(3)
C19 0.089(3) 0.0505(18) 0.065(2) -0.0018(15) 0.0110(19) -0.0061(19)
C20 0.087(3) 0.0498(18) 0.068(2) -0.0024(15) 0.0105(19) -0.0117(19)
C21 0.086(3) 0.0459(17) 0.076(2) -0.0005(16) 0.007(2) -0.0036(18)
C22 0.090(3) 0.0513(18) 0.067(2) 0.0026(16) 0.0020(19) -0.006(2)
C23 0.095(3) 0.0499(18) 0.061(2) 0.0003(15) 0.010(2) -0.0036(19)
C24 0.093(3) 0.0470(17) 0.069(2) -0.0017(15) 0.015(2) 0.0021(18)
C25 0.098(3) 0.0507(18) 0.061(2) -0.0038(15) 0.009(2) -0.002(2)
C26 0.086(3) 0.091(4) 0.116(4) -0.020(3) 0.011(3) 0.012(3)
C27A 0.116(6) 0.088(5) 0.132(7) -0.044(5) 0.007(5) 0.002(5)
C27B 0.085(4) 0.079(4) 0.067(3) 0.000(3) 0.023(3) 0.015(4)
C27C 0.128(7) 0.079(5) 0.121(6) -0.016(5) 0.023(5) 0.010(5)
P1 0.0678(18) 0.075(3) 0.0659(16) 0.0116(15) 0.0066(13) 0.0067(18)
F1 0.095(4) 0.106(5) 0.134(6) -0.006(4) 0.003(4) 0.011(4)
F2 0.096(5) 0.141(7) 0.108(5) -0.014(5) 0.003(4) -0.027(5)
F3 0.127(6) 0.074(3) 0.133(5) 0.013(3) 0.048(5) 0.020(4)
F4 0.170(8) 0.065(4) 0.109(5) 0.004(3) 0.017(6) 0.005(5)
F5 0.125(6) 0.096(7) 0.076(4) -0.012(4) 0.007(4) -0.013(5)
F6 0.193(13) 0.110(8) 0.087(6) 0.010(5) 0.048(7) 0.016(8)
P1A 0.159(14) 0.170(17) 0.162(14) 0.033(11) 0.005(11) 0.008(12)
F1A 0.148(17) 0.114(15) 0.189(18) -0.015(16) 0.075(14) -0.018(14)
F2A 0.124(16) 0.109(16) 0.103(13) 0.020(10) 0.011(11) 0.012(12)
F3A 0.102(12) 0.079(10) 0.133(14) 0.005(9) 0.003(10) 0.003(9)
F4A 0.126(13) 0.157(17) 0.080(9) 0.037(10) 0.008(8) 0.001(12)
F5A 0.153(15) 0.084(12) 0.116(14) -0.001(13) 0.002(13) 0.004(11)
F6A 0.192(16) 0.099(10) 0.112(10) -0.003(8) 0.067(10) 0.034(11)
P1B 0.149(16) 0.082(10) 0.172(18) 0.010(10) 0.013(13) -0.042(10)
F1B 0.114(19) 0.11(2) 0.22(2) -0.024(18) 0.014(19) -0.022(17)
F2B 0.17(3) 0.057(12) 0.106(16) -0.016(10) 0.013(16) -0.039(16)
F3B 0.114(15) 0.086(13) 0.122(16) 0.007(11) 0.010(12) 0.034(11)
F4B 0.14(2) 0.15(2) 0.21(3) 0.10(2) -0.022(19) 0.022(18)
F5B 0.20(3) 0.10(2) 0.16(3) 0.05(2) 0.01(2) 0.039(19)
F6B 0.125(19) 0.096(18) 0.13(2) -0.008(15) 0.068(16) 0.002(15)

loop_
_atom_type_symbol
_atom_type_description
_atom_type_scat_dispersion_real
_atom_type_scat_dispersion_imag
_atom_type_scat_source
C C 0.0033 0.0016 'International Tables Vol C Tables 4.2.6.8 and 6.1.1.4'
H H 0.0000 0.0000 'International Tables Vol C Tables 4.2.6.8 and 6.1.1.4'
Cl Cl 0.1484 0.1585 'International Tables Vol C Tables 4.2.6.8 and 6.1.1.4'
Co Co 0.3494 0.9721 'International Tables Vol C Tables 4.2.6.8 and 6.1.1.4'
F F 0.0171 0.0103 'International Tables Vol C Tables 4.2.6.8 and 6.1.1.4'
N N 0.0061 0.0033 'International Tables Vol C Tables 4.2.6.8 and 6.1.1.4'
O O 0.0106 0.0060 'International Tables Vol C Tables 4.2.6.8 and 6.1.1.4'
P P 0.1023 0.0942 'International Tables Vol C Tables 4.2.6.8 and 6.1.1.4'

loop_
_geom_angle_atom_site_label_1
_geom_angle_atom_site_label_2
_geom_angle_atom_site_label_3
_geom_angle
_geom_angle_site_symmetry_1
_geom_angle_site_symmetry_3
_geom_angle_publ_flag
O1 Co1 O2 87.97(12) . . ?
O1 Co1 N1 175.93(15) . . ?
O1 Co1 N2 97.90(14) . . ?
O1 Co1 N3 96.22(14) . . ?
O1 Co1 N4 94.72(14) . . ?
O2 Co1 N1 88.07(14) . . ?
O2 Co1 N2 173.16(12) . . ?
O2 Co1 N3 88.08(14) . . ?
O2 Co1 N4 89.73(14) . . ?
N1 Co1 N2 86.10(15) . . ?
N1 Co1 N3 84.58(15) . . ?
N1 Co1 N4 84.32(15) . . ?
N2 Co1 N3 87.80(14) . . ?
N4 Co1 N2 93.25(15) . . ?
N4 Co1 N3 168.75(15) . . ?
C19 O1 Co1 108.9(2) . . ?
C20 O2 Co1 108.2(3) . . ?
C21 O3 C26 116.0(3) . . ?
C1 N1 Co1 110.1(3) . . ?
C1 N1 C7 112.9(4) . . ?
C1 N1 C13 110.6(4) . . ?
C7 N1 Co1 105.1(3) . . ?
C7 N1 C13 111.4(4) . . ?
C13 N1 Co1 106.4(2) . . ?
C2 N2 Co1 112.2(3) . . ?
C2 N2 C6 116.7(4) . . ?
C6 N2 Co1 129.9(3) . . ?
C8 N3 Co1 110.3(3) . . ?
C12 N3 Co1 131.2(4) . . ?
C12 N3 C8 118.5(4) . . ?
C14 N4 Co1 112.4(3) . . ?
C14 N4 C18 118.2(4) . . ?
C18 N4 Co1 129.4(4) . . ?
C25 N5 N5 112.1(5) . 3_556 ?
N1 C1 H1A 109.1 . . ?
N1 C1 H1B 109.1 . . ?
N1 C1 C2 112.6(4) . . ?
H1A C1 H1B 107.8 . . ?
C2 C1 H1A 109.1 . . ?
C2 C1 H1B 109.1 . . ?
N2 C2 C1 115.5(4) . . ?
N2 C2 C3 123.6(5) . . ?
C3 C2 C1 120.7(4) . . ?
C2 C3 H3 120.2 . . ?
C4 C3 C2 119.6(5) . . ?
C4 C3 H3 120.2 . . ?
C3 C4 H4 120.4 . . ?
C3 C4 C5 119.2(6) . . ?
C5 C4 H4 120.4 . . ?
C4 C5 H5 120.3 . . ?
C4 C5 C6 119.5(5) . . ?
C6 C5 H5 120.3 . . ?
N2 C6 C5 121.5(5) . . ?
N2 C6 C27A 123.7(6) . . ?
C5 C6 C27A 113.8(6) . . ?
N1 C7 H7A 109.7 . . ?
N1 C7 H7B 109.7 . . ?
H7A C7 H7B 108.2 . . ?
C8 C7 N1 109.9(4) . . ?
C8 C7 H7A 109.7 . . ?
C8 C7 H7B 109.7 . . ?
N3 C8 C7 115.7(4) . . ?
N3 C8 C9 121.6(5) . . ?
C9 C8 C7 122.6(5) . . ?
C8 C9 H9 119.7 . . ?
C10 C9 C8 120.7(6) . . ?
C10 C9 H9 119.7 . . ?
C9 C10 H10 120.9 . . ?
C11 C10 C9 118.2(6) . . ?
C11 C10 H10 120.9 . . ?
C10 C11 H11 118.9 . . ?
C10 C11 C12 122.2(5) . . ?
C12 C11 H11 118.9 . . ?
N3 C12 C11 118.7(5) . . ?
N3 C12 C27B 123.0(6) . . ?
C11 C12 C27B 118.2(5) . . ?
N1 C13 H13A 109.9 . . ?
N1 C13 H13B 109.9 . . ?
N1 C13 C14 108.7(4) . . ?
H13A C13 H13B 108.3 . . ?
C14 C13 H13A 109.9 . . ?
C14 C13 H13B 109.9 . . ?
N4 C14 C13 114.9(4) . . ?
N4 C14 C15 123.3(5) . . ?
C15 C14 C13 121.7(5) . . ?
C14 C15 H15 121.9 . . ?
C14 C15 C16 116.1(6) . . ?
C16 C15 H15 121.9 . . ?
C15 C16 H16 119.8 . . ?
C17 C16 C15 120.3(6) . . ?
C17 C16 H16 119.8 . . ?
C16 C17 H17 119.5 . . ?
C16 C17 C18 121.1(6) . . ?
C18 C17 H17 119.5 . . ?
N4 C18 C27C 127.0(7) . . ?
C17 C18 N4 120.8(6) . . ?
C17 C18 C27C 111.7(7) . . ?
O1 C19 C20 117.0(3) . . ?
O1 C19 C24 121.8(4) . . ?
C20 C19 C24 121.2(4) . . ?
O2 C20 C19 117.9(4) . . ?
O2 C20 C21 121.4(4) . . ?
C19 C20 C21 120.7(4) . . ?
O3 C21 C20 116.2(3) . . ?
O3 C21 C22 125.5(4) . . ?
C22 C21 C20 118.2(4) . . ?
C21 C22 H22 119.9 . . ?
C23 C22 C21 120.3(4) . . ?
C23 C22 H22 119.9 . . ?
C22 C23 C24 122.1(4) . . ?
C22 C23 C25 119.9(4) . . ?
C24 C23 C25 117.7(4) . . ?
C19 C24 H24 121.3 . . ?
C23 C24 C19 117.4(4) . . ?
C23 C24 H24 121.3 . . ?
N5 C25 C23 119.4(4) . . ?
N5 C25 H25 120.3 . . ?
C23 C25 H25 120.3 . . ?
O3 C26 H26A 109.5 . . ?
O3 C26 H26B 109.5 . . ?
O3 C26 H26C 109.5 . . ?
H26A C26 H26B 109.5 . . ?
H26A C26 H26C 109.5 . . ?
H26B C26 H26C 109.5 . . ?
C6 C27A H27A 109.5 . . ?
C6 C27A H27B 109.5 . . ?
C6 C27A H27C 109.5 . . ?
H27A C27A H27B 109.5 . . ?
H27A C27A H27C 109.5 . . ?
H27B C27A H27C 109.5 . . ?
C12 C27B H27D 109.5 . . ?
C12 C27B H27E 109.5 . . ?
C12 C27B H27F 109.5 . . ?
H27D C27B H27E 109.5 . . ?
H27D C27B H27F 109.5 . . ?
H27E C27B H27F 109.5 . . ?
C18 C27C H27G 109.5 . . ?
C18 C27C H27H 109.5 . . ?
C18 C27C H27I 109.5 . . ?
H27G C27C H27H 109.5 . . ?
H27G C27C H27I 109.5 . . ?
H27H C27C H27I 109.5 . . ?
F1 P1 F3 89.2(5) . . ?
F1 P1 F5 88.4(5) . . ?
F2 P1 F1 177.1(5) . . ?
F2 P1 F3 90.4(5) . . ?
F2 P1 F4 90.4(6) . . ?
F2 P1 F5 88.7(5) . . ?
F3 P1 F5 88.0(6) . . ?
F4 P1 F1 89.8(6) . . ?
F4 P1 F3 177.6(5) . . ?
F4 P1 F5 89.7(6) . . ?
F6 P1 F1 89.2(7) . . ?
F6 P1 F2 93.6(7) . . ?
F6 P1 F3 90.1(6) . . ?
F6 P1 F4 92.1(7) . . ?
F6 P1 F5 177.0(8) . . ?
F1A P1A F2A 177.6(16) . . ?
F1A P1A F3A 89.7(13) . . ?
F1A P1A F4A 91.2(14) . . ?
F1A P1A F5A 92.6(13) . . ?
F1A P1A F6A 88.0(12) . . ?
F2A P1A F3A 91.7(11) . . ?
F2A P1A F4A 87.4(12) . . ?
F2A P1A F5A 89.3(13) . . ?
F3A P1A F5A 89.5(12) . . ?
F4A P1A F3A 178.2(15) . . ?
F4A P1A F5A 88.9(12) . . ?
F6A P1A F2A 90.1(13) . . ?
F6A P1A F3A 89.4(12) . . ?
F6A P1A F4A 92.2(12) . . ?
F6A P1A F5A 178.8(15) . . ?
F1B P1B F2B 177.4(17) . . ?
F1B P1B F3B 90.5(13) . . ?
F1B P1B F4B 90.5(14) . . ?
F1B P1B F5B 90.7(15) . . ?
F1B P1B F6B 87.7(15) . . ?
F2B P1B F3B 92.0(13) . . ?
F2B P1B F4B 87.0(14) . . ?
F2B P1B F5B 90.1(14) . . ?
F3B P1B F4B 177.4(17) . . ?
F3B P1B F5B 91.0(15) . . ?
F4B P1B F5B 91.4(14) . . ?
F6B P1B F2B 91.5(15) . . ?
F6B P1B F3B 88.1(15) . . ?
F6B P1B F4B 89.5(15) . . ?
F6B P1B F5B 178.1(18) . . ?

loop_
_geom_bond_atom_site_label_1
_geom_bond_atom_site_label_2
_geom_bond_distance
_geom_bond_site_symmetry_2
_geom_bond_publ_flag
Co1 O1 1.881(3) . ?
Co1 O2 1.891(3) . ?
Co1 N1 1.953(3) . ?
Co1 N2 1.985(4) . ?
Co1 N3 1.994(4) . ?
Co1 N4 1.974(4) . ?
O1 C19 1.349(5) . ?
O2 C20 1.348(5) . ?
O3 C21 1.359(5) . ?
O3 C26 1.428(6) . ?
N1 C1 1.476(6) . ?
N1 C7 1.487(6) . ?
N1 C13 1.490(6) . ?
N2 C2 1.344(5) . ?
N2 C6 1.361(7) . ?
N3 C8 1.362(6) . ?
N3 C12 1.340(6) . ?
N4 C14 1.345(6) . ?
N4 C18 1.361(6) . ?
N5 N5 1.422(6) 3_556 ?
N5 C25 1.275(6) . ?
C1 H1A 0.9900 . ?
C1 H1B 0.9900 . ?
C1 C2 1.497(7) . ?
C2 C3 1.376(7) . ?
C3 H3 0.9500 . ?
C3 C4 1.347(8) . ?
C4 H4 0.9500 . ?
C4 C5 1.371(8) . ?
C5 H5 0.9500 . ?
C5 C6 1.399(8) . ?
C6 C27A 1.473(8) . ?
C7 H7A 0.9900 . ?
C7 H7B 0.9900 . ?
C7 C8 1.463(7) . ?
C8 C9 1.375(7) . ?
C9 H9 0.9500 . ?
C9 C10 1.339(8) . ?
C10 H10 0.9500 . ?
C10 C11 1.336(9) . ?
C11 H11 0.9500 . ?
C11 C12 1.416(8) . ?
C12 C27B 1.436(8) . ?
C13 H13A 0.9900 . ?
C13 H13B 0.9900 . ?
C13 C14 1.499(6) . ?
C14 C15 1.385(7) . ?
C15 H15 0.9500 . ?
C15 C16 1.402(10) . ?
C16 H16 0.9500 . ?
C16 C17 1.343(11) . ?
C17 H17 0.9500 . ?
C17 C18 1.354(10) . ?
C18 C27C 1.381(10) . ?
C19 C20 1.375(6) . ?
C19 C24 1.401(5) . ?
C20 C21 1.416(6) . ?
C21 C22 1.394(6) . ?
C22 H22 0.9500 . ?
C22 C23 1.379(6) . ?
C23 C24 1.401(6) . ?
C23 C25 1.467(5) . ?
C24 H24 0.9500 . ?
C25 H25 0.9500 . ?
C26 H26A 0.9800 . ?
C26 H26B 0.9800 . ?
C26 H26C 0.9800 . ?
C27A H27A 0.9800 . ?
C27A H27B 0.9800 . ?
C27A H27C 0.9800 . ?
C27B H27D 0.9800 . ?
C27B H27E 0.9800 . ?
C27B H27F 0.9800 . ?
C27C H27G 0.9800 . ?
C27C H27H 0.9800 . ?
C27C H27I 0.9800 . ?
P1 F1 1.586(8) . ?
P1 F2 1.570(8) . ?
P1 F3 1.593(8) . ?
P1 F4 1.576(7) . ?
P1 F5 1.635(7) . ?
P1 F6 1.538(9) . ?
P1A F1A 1.553(15) . ?
P1A F2A 1.578(15) . ?
P1A F3A 1.589(15) . ?
P1A F4A 1.579(14) . ?
P1A F5A 1.619(15) . ?
P1A F6A 1.570(15) . ?
P1B F1B 1.550(15) . ?
P1B F2B 1.573(15) . ?
P1B F3B 1.582(15) . ?
P1B F4B 1.584(15) . ?
P1B F5B 1.616(15) . ?
P1B F6B 1.569(15) . ?

loop_
_geom_torsion_atom_site_label_1
_geom_torsion_atom_site_label_2
_geom_torsion_atom_site_label_3
_geom_torsion_atom_site_label_4
_geom_torsion
_geom_torsion_site_symmetry_1
_geom_torsion_site_symmetry_2
_geom_torsion_site_symmetry_3
_geom_torsion_site_symmetry_4
_geom_torsion_publ_flag
Co1 O1 C19 C20 2.3(4) . . . . ?
Co1 O1 C19 C24 -177.7(3) . . . . ?
Co1 O2 C20 C19 2.6(4) . . . . ?
Co1 O2 C20 C21 -178.0(3) . . . . ?
Co1 N1 C1 C2 13.4(5) . . . . ?
Co1 N1 C7 C8 -40.2(4) . . . . ?
Co1 N1 C13 C14 38.6(4) . . . . ?
Co1 N2 C2 C1 18.4(5) . . . . ?
Co1 N2 C2 C3 -167.1(4) . . . . ?
Co1 N2 C6 C5 163.5(4) . . . . ?
Co1 N2 C6 C27A -28.7(8) . . . . ?
Co1 N3 C8 C7 -4.5(5) . . . . ?
Co1 N3 C8 C9 178.5(4) . . . . ?
Co1 N3 C12 C11 179.9(3) . . . . ?
Co1 N3 C12 C27B -1.8(8) . . . . ?
Co1 N4 C14 C13 4.9(5) . . . . ?
Co1 N4 C14 C15 -178.5(4) . . . . ?
Co1 N4 C18 C17 -178.5(5) . . . . ?
Co1 N4 C18 C27C 9.6(10) . . . . ?
O1 Co1 O2 C20 -1.0(2) . . . . ?
O1 C19 C20 O2 -3.4(5) . . . . ?
O1 C19 C20 C21 177.1(3) . . . . ?
O1 C19 C24 C23 178.9(3) . . . . ?
O2 Co1 O1 C19 -0.7(2) . . . . ?
O2 C20 C21 O3 1.8(5) . . . . ?
O2 C20 C21 C22 -175.1(4) . . . . ?
O3 C21 C22 C23 -178.4(4) . . . . ?
N1 Co1 O2 C20 180.0(3) . . . . ?
N1 C1 C2 N2 -21.5(6) . . . . ?
N1 C1 C2 C3 163.8(4) . . . . ?
N1 C7 C8 N3 30.4(6) . . . . ?
N1 C7 C8 C9 -152.7(5) . . . . ?
N1 C13 C14 N4 -29.3(5) . . . . ?
N1 C13 C14 C15 154.1(5) . . . . ?
N2 Co1 O1 C19 -177.2(2) . . . . ?
N2 C2 C3 C4 1.0(8) . . . . ?
N3 Co1 O1 C19 -88.6(3) . . . . ?
N3 Co1 O2 C20 95.3(3) . . . . ?
N3 C8 C9 C10 1.1(9) . . . . ?
N4 Co1 O1 C19 88.9(3) . . . . ?
N4 Co1 O2 C20 -95.7(3) . . . . ?
N4 C14 C15 C16 -3.8(8) . . . . ?
N5 N5 C25 C23 -174.6(4) 3_556 . . . ?
C1 N1 C7 C8 79.9(5) . . . . ?
C1 N1 C13 C14 -81.0(4) . . . . ?
C1 C2 C3 C4 175.2(5) . . . . ?
C2 N2 C6 C5 -2.7(7) . . . . ?
C2 N2 C6 C27A 165.0(6) . . . . ?
C2 C3 C4 C5 -2.4(9) . . . . ?
C3 C4 C5 C6 1.3(9) . . . . ?
C4 C5 C6 N2 1.3(8) . . . . ?
C4 C5 C6 C27A -167.5(7) . . . . ?
C6 N2 C2 C1 -172.9(4) . . . . ?
C6 N2 C2 C3 1.6(7) . . . . ?
C7 N1 C1 C2 -103.8(5) . . . . ?
C7 N1 C13 C14 152.6(4) . . . . ?
C7 C8 C9 C10 -175.7(5) . . . . ?
C8 N3 C12 C11 -2.0(7) . . . . ?
C8 N3 C12 C27B 176.3(5) . . . . ?
C8 C9 C10 C11 -0.1(10) . . . . ?
C9 C10 C11 C12 -2.0(10) . . . . ?
C10 C11 C12 N3 3.1(8) . . . . ?
C10 C11 C12 C27B -175.3(6) . . . . ?
C12 N3 C8 C7 177.0(4) . . . . ?
C12 N3 C8 C9 0.1(7) . . . . ?
C13 N1 C1 C2 130.7(4) . . . . ?
C13 N1 C7 C8 -155.0(4) . . . . ?
C13 C14 C15 C16 172.5(5) . . . . ?
C14 N4 C18 C17 0.7(8) . . . . ?
C14 N4 C18 C27C -171.2(7) . . . . ?
C14 C15 C16 C17 2.9(10) . . . . ?
C15 C16 C17 C18 -0.4(12) . . . . ?
C16 C17 C18 N4 -1.5(11) . . . . ?
C16 C17 C18 C27C 171.5(8) . . . . ?
C18 N4 C14 C13 -174.5(4) . . . . ?
C18 N4 C14 C15 2.1(7) . . . . ?
C19 C20 C21 O3 -178.8(4) . . . . ?
C19 C20 C21 C22 4.3(6) . . . . ?
C20 C19 C24 C23 -1.1(6) . . . . ?
C20 C21 C22 C23 -1.9(6) . . . . ?
C21 C22 C23 C24 -2.1(6) . . . . ?
C21 C22 C23 C25 171.6(4) . . . . ?
C22 C23 C24 C19 3.6(6) . . . . ?
C22 C23 C25 N5 -13.2(6) . . . . ?
C24 C19 C20 O2 176.6(3) . . . . ?
C24 C19 C20 C21 -2.8(6) . . . . ?
C24 C23 C25 N5 160.8(4) . . . . ?
C25 C23 C24 C19 -170.3(4) . . . . ?
C26 O3 C21 C20 167.8(4) . . . . ?
C26 O3 C21 C22 -15.6(6) . . . . ?

loop_
_smtbx_masks_void_nr
_smtbx_masks_void_average_x
_smtbx_masks_void_average_y
_smtbx_masks_void_average_z
_smtbx_masks_void_volume
_smtbx_masks_void_count_electrons
_smtbx_masks_void_content
1 0.505 0.000 0.000 217.9 70.5 '1.8 CH2Cl2'
2 -0.293 0.500 0.500 217.9 70.5 '1.8 CH2Cl2'
